data_7120059
loop_
_publ_author_name
'Ji, Wei-Wei'
'Lin, E.'
'Li, Qingjiang'
'Wang, Honggen'

_publ_section_title
;
 Heteroannulation Enabled by a Bimetallic Rh(III)/Ag(I) Relay Catalysis:
 Application in Total Synthesis of Aristolactams BII
;
_journal_name_full 'Chem. Commun.'
_journal_paper_doi 10.1039/C7CC02105D
_journal_year 2017
_chemical_formula_moiety '0.44(C23 N O6 S2)'
_chemical_formula_sum 'C10.222 N0.444 O2.667 S0.889'
_chemical_formula_weight 200.17
_chemical_name_systematic '(E)-(3-oxo-2-tosylisoindolin-1-ylidene)methyl 4-methylbenzenesulfonate'
_space_group_crystal_system triclinic
_space_group_IT_number 2
_space_group_name_Hall '-P 1'
_space_group_name_H-M_alt 'P -1'
_symmetry_Int_Tables_number 2
_symmetry_space_group_name_Hall '-P 1'
_symmetry_space_group_name_H-M 'P -1'
_atom_sites_solution_primary iterative
_audit_creation_date 2016-10-09
_audit_creation_method
;
Olex2 1.2
(compiled 2016.09.09 svn.r3337 for OlexSys, GUI svn.r5227)
;
_audit_update_record
;
2016-10-10 deposited with the CCDC.
2017-05-02 downloaded from the CCDC.
;
_cell_angle_alpha 104.4355(19)
_cell_angle_beta 97.8284(19)
_cell_angle_gamma 93.8331(19)
_cell_formula_units_Z 9
_cell_length_a 7.83191(19)
_cell_length_b 12.3569(3)
_cell_length_c 22.7654(5)
_cell_measurement_reflns_used 9529
_cell_measurement_theta_max 71.8960
_cell_measurement_theta_min 2.0140
_cell_volume 2102.05(9)
_computing_cell_refinement 'CrysAlisPro 1.171.38.41 (Rigaku OD, 2015)'
_computing_data_collection 'CrysAlisPro 1.171.38.41 (Rigaku OD, 2015)'
_computing_data_reduction 'CrysAlisPro 1.171.38.41 (Rigaku OD, 2015)'
_computing_molecular_graphics 'Olex2 (Dolomanov et al., 2009)'
_computing_publication_material 'Olex2 (Dolomanov et al., 2009)'
_computing_structure_refinement 'olex2.refine (Bourhis et al., 2015)'
_computing_structure_solution 'olex2.solve (Bourhis et al., 2015)'
_diffrn_detector 'CCD plate'
_diffrn_detector_area_resol_mean 8.2417
_diffrn_detector_type Onyx
_diffrn_measured_fraction_theta_full 0.9646
_diffrn_measured_fraction_theta_max 0.9646
_diffrn_measurement_details
;
List of Runs (angles in degrees, time in seconds):

  # Type    Start    End  Width  t~exp~   \w     \q     \k     \f   Frames
#--------------------------------------------------------------------------
  1  \w    -14.00  54.00   1.00    3.00    --   44.40 -57.00  60.00   68
  2  \w     28.00  77.00   1.00   10.00    --  100.00 -77.00  90.00   49
  3  \w     98.00 125.00   1.00   10.00    --  100.00 -77.00  90.00   27
  4  \w    106.00 138.00   1.00   10.00    --  100.00 -15.00   0.00   32
  5  \w     84.00 161.00   1.00   10.00    --  100.00  45.00 -90.00   77
  6  \w     80.00 158.00   1.00   10.00    --  100.00  61.00-180.00   78
  7  \w     41.00  68.00   1.00   10.00    --  100.00 -94.00  60.00   27
  8  \w     22.00  88.00   1.00   10.00    --  100.00 -94.00 150.00   66
  9  \w     17.00 108.00   1.00   10.00    --  100.00 -94.00  30.00   91
 10  \w     29.00  55.00   1.00   10.00    --  100.00 -45.00 -60.00   26
 11  \w     21.00  70.00   1.00   10.00    --  100.00 -15.00   0.00   49
 12  \w     22.00 113.00   1.00    3.00    --   44.40  57.00 -30.00   91
 13  \w     23.00 105.00   1.00   10.00    --  100.00 -94.00-120.00   82
 14  \w     96.00 121.00   1.00   10.00    --  100.00-125.00-150.00   25
 15  \w     18.00 104.00   1.00   10.00    --  100.00 -94.00 -30.00   86
 16  \w    -25.00  69.00   1.00    3.00    --   44.40 -57.00-180.00   94
 17  \w    -76.00 -51.00   1.00   10.00    --  -90.00 -15.00 150.00   25
 18  \w   -102.00 -72.00   1.00   10.00    --  -90.00  45.00   0.00   30
 19  \w   -166.00-105.00   1.00   10.00    --  -90.00 -15.00 150.00   61
 20  \w   -117.00 -75.00   1.00    3.00    --  -44.40-125.00 -60.00   42
;
_diffrn_measurement_device 'four-circle diffractometer'
_diffrn_measurement_device_type 'Xcalibur, Onyx, Nova'
_diffrn_measurement_method '\w scans'
_diffrn_orient_matrix_type 'CrysAlisPro convention (1999,Acta A55,543-557)'
_diffrn_orient_matrix_UB_11 0.0822163000
_diffrn_orient_matrix_UB_12 -0.0689327000
_diffrn_orient_matrix_UB_13 0.0421473000
_diffrn_orient_matrix_UB_21 -0.1703219000
_diffrn_orient_matrix_UB_22 -0.0780951000
_diffrn_orient_matrix_UB_23 -0.0135245000
_diffrn_orient_matrix_UB_31 0.0639890000
_diffrn_orient_matrix_UB_32 -0.0768600000
_diffrn_orient_matrix_UB_33 -0.0552169000
_diffrn_radiation_monochromator mirror
_diffrn_radiation_probe x-ray
_diffrn_radiation_type 'Cu K\a'
_diffrn_radiation_wavelength 1.54184
_diffrn_reflns_av_R_equivalents 0.0293
_diffrn_reflns_av_unetI/netI 0.0339
_diffrn_reflns_limit_h_max 9
_diffrn_reflns_limit_h_min -9
_diffrn_reflns_limit_k_max 12
_diffrn_reflns_limit_k_min -15
_diffrn_reflns_limit_l_max 27
_diffrn_reflns_limit_l_min -28
_diffrn_reflns_number 16920
_diffrn_reflns_theta_full 72.3161
_diffrn_reflns_theta_max 72.32
_diffrn_reflns_theta_min 2.03
_diffrn_source 'micro-focus sealed X-ray tube'
_diffrn_source_type 'Nova (Cu) X-ray Source'
_exptl_absorpt_coefficient_mu 2.665
_exptl_absorpt_correction_T_max 1.00000
_exptl_absorpt_correction_T_min 0.60513
_exptl_absorpt_correction_type multi-scan
_exptl_absorpt_process_details
;
CrysAlisPro 1.171.38.41 (Rigaku Oxford Diffraction, 2015)
Empirical absorption correction using spherical harmonics,
 implemented in SCALE3 ABSPACK scaling algorithm.
;
_exptl_crystal_colour white
_exptl_crystal_density_diffrn 1.4230
_exptl_crystal_F_000 905.7473
_exptl_crystal_recrystallization_method 'Re-crystallisation from solvent: dichloromethane/petroleum ether'
_refine_diff_density_max 1.5450
_refine_diff_density_min -1.6893
_refine_diff_density_rms 0.1385
_refine_ls_d_res_high 0.8092
_refine_ls_d_res_low 21.7690
_refine_ls_goodness_of_fit_ref 0.9913
_refine_ls_hydrogen_treatment undef
_refine_ls_matrix_type full
_refine_ls_number_constraints 0
_refine_ls_number_parameters 256
_refine_ls_number_reflns 8035
_refine_ls_number_restraints 0
_refine_ls_restrained_S_all 0.9913
_refine_ls_R_factor_all 0.0943
_refine_ls_R_factor_gt 0.0899
_refine_ls_shift/su_max 0.0007
_refine_ls_shift/su_mean 0.0001
_refine_ls_structure_factor_coef Fsqd
_refine_ls_weighting_details 'w=1/[\s^2^(Fo^2^)+(0.1541P)^2^+8.3811P] where P=(Fo^2^+2Fc^2^)/3'
_refine_ls_weighting_scheme calc
_refine_ls_wR_factor_gt 0.2412
_refine_ls_wR_factor_ref 0.2468
_reflns_Friedel_coverage 0.0
_reflns_limit_h_max 9
_reflns_limit_h_min -9
_reflns_limit_k_max 14
_reflns_limit_k_min -15
_reflns_limit_l_max 28
_reflns_limit_l_min 0
_reflns_number_gt 7361
_reflns_number_total 8035
_reflns_threshold_expression I>=2u(I)
_cod_data_source_file c7cc02105d2.cif
_cod_data_source_block jww_160908
_cod_database_code 7120059
_reflns_odcompleteness_completeness 99.85
_reflns_odcompleteness_iscentric 1
_reflns_odcompleteness_theta 66.97
_olex2_refinement_description
;
;
_olex2_submission_special_instructions 'No special instructions were received'
_oxdiff_exptl_absorpt_empirical_details
;
Empirical correction (ABSPACK) includes:
- Absorption correction using spherical harmonics
- Frame scaling
;
_oxdiff_exptl_absorpt_empirical_full_max 1.547
_oxdiff_exptl_absorpt_empirical_full_min 0.624

loop_
_space_group_symop_id
_space_group_symop_operation_xyz
1 x,y,z
2 -x,-y,-z

loop_
_atom_site_label
_atom_site_type_symbol
_atom_site_fract_x
_atom_site_fract_y
_atom_site_fract_z
_atom_site_U_iso_or_equiv
_atom_site_adp_type
_atom_site_occupancy
S1 S 0.84590(11) 0.76204(8) 0.56642(4) 0.0206(2) Uiso 1.000000
S2 S 0.04230(12) 0.48922(8) 0.83109(4) 0.0244(2) Uiso 1.000000
S3 S 0.88256(12) 1.07301(8) 0.78858(4) 0.0224(2) Uiso 1.000000
S4 S 0.28256(12) 0.93857(8) 0.87860(4) 0.0231(2) Uiso 1.000000
O5 O 0.9528(4) 0.8665(2) 0.59102(13) 0.0259(6) Uiso 1.000000
O6 O 1.0307(4) 1.1177(3) 0.76874(14) 0.0302(7) Uiso 1.000000
O0aa O 0.1311(4) 0.9375(3) 0.90716(14) 0.0294(6) Uiso 1.000000
O8 O 0.9014(4) 0.6737(2) 0.52244(13) 0.0269(6) Uiso 1.000000
O1aa O 0.0050(4) 0.5836(3) 0.87683(14) 0.0291(6) Uiso 1.000000
O2aa O 0.0022(4) 0.3662(3) 0.69282(15) 0.0337(7) Uiso 1.000000
O11 O 0.6841(4) 0.5342(2) 0.57000(14) 0.0285(6) Uiso 1.000000
O12 O 0.3376(4) 1.0315(3) 0.85732(14) 0.0309(7) Uiso 1.000000
O13 O 0.8629(4) 1.1003(3) 0.85176(14) 0.0310(7) Uiso 1.000000
O14 O -0.0779(4) 0.3909(3) 0.80914(14) 0.0317(7) Uiso 1.000000
N15 N 0.0696(4) 0.5374(3) 0.76945(16) 0.0242(7) Uiso 1.000000
N16 N 0.8172(4) 0.7115(3) 0.62701(15) 0.0198(6) Uiso 1.000000
C17 C 0.4188(5) 0.8398(3) 0.96591(19) 0.0254(8) Uiso 1.000000
O18 O 0.8795(4) 0.9379(2) 0.77190(13) 0.0245(6) Uiso 1.000000
O19 O 0.2496(4) 0.8360(2) 0.81614(13) 0.0259(6) Uiso 1.000000
C20 C 0.7041(5) 1.1680(4) 0.7071(2) 0.0278(9) Uiso 1.000000
C21 C 0.4535(5) 0.8986(3) 0.92330(18) 0.0225(8) Uiso 1.000000
C22 C 0.7169(5) 0.7234(3) 0.78230(19) 0.0255(8) Uiso 1.000000
C23 C 0.2727(5) 0.7197(3) 0.68625(18) 0.0228(8) Uiso 1.000000
C24 C 0.1358(5) 0.5322(3) 0.67297(18) 0.0214(8) Uiso 1.000000
C25 C 0.5822(5) 0.8937(3) 0.56176(19) 0.0246(8) Uiso 1.000000
C26 C 0.7408(5) 0.7051(3) 0.72107(17) 0.0205(7) Uiso 1.000000
C27 C 0.8210(5) 0.7793(3) 0.68904(17) 0.0187(7) Uiso 1.000000
C28 C 0.5514(6) 1.1842(4) 0.6727(2) 0.0333(10) Uiso 1.000000
C29 C 0.6938(5) 1.0919(3) 0.74248(18) 0.0217(8) Uiso 1.000000
C30 C 0.3624(5) 0.5315(4) 0.9012(2) 0.0279(9) Uiso 1.000000
C31 C 0.0595(5) 0.4635(3) 0.70895(18) 0.0229(8) Uiso 1.000000
C32 C 0.5224(6) 0.5013(4) 0.9227(2) 0.0296(9) Uiso 1.000000
C33 C 0.8901(5) 0.8857(3) 0.71083(18) 0.0221(8) Uiso 1.000000
C34 C 0.6380(5) 0.7890(3) 0.53819(18) 0.0214(8) Uiso 1.000000
C35 C 0.1944(5) 0.6396(3) 0.71086(17) 0.0192(7) Uiso 1.000000
C36 C 0.6855(5) 0.6012(3) 0.67955(18) 0.0215(8) Uiso 1.000000
C37 C 0.1527(5) 0.6466(3) 0.77236(18) 0.0207(7) Uiso 1.000000
C38 C 0.2900(5) 0.6879(4) 0.62425(19) 0.0258(8) Uiso 1.000000
C39 C 0.7234(5) 0.6041(3) 0.61849(18) 0.0211(7) Uiso 1.000000
C40 C 0.3126(5) 0.8347(3) 0.48986(19) 0.0246(8) Uiso 1.000000
C41 C 0.1708(5) 0.7348(3) 0.82069(18) 0.0232(8) Uiso 1.000000
C42 C 0.5565(6) 0.8014(4) 0.9981(2) 0.0294(9) Uiso 1.000000
C43 C 0.2297(5) 0.5795(3) 0.58688(19) 0.0243(8) Uiso 1.000000
C44 C 0.5378(5) 1.0330(4) 0.7447(2) 0.0276(9) Uiso 1.000000
C45 C 0.4194(5) 0.9155(4) 0.53744(19) 0.0263(8) Uiso 1.000000
C46 C 0.3878(6) 1.0511(4) 0.7104(2) 0.0323(9) Uiso 1.000000
C47 C 0.1513(5) 0.5002(3) 0.61147(19) 0.0248(8) Uiso 1.000000
C48 C 0.5813(6) 0.5302(4) 0.7575(2) 0.0313(9) Uiso 1.000000
C49 C 0.6231(6) 0.9235(4) 0.9140(2) 0.0294(9) Uiso 1.000000
C50 C 0.2891(6) 0.3432(4) 0.8333(2) 0.0302(9) Uiso 1.000000
C51 C 0.5673(6) 0.3924(4) 0.9011(2) 0.0290(9) Uiso 1.000000
C52 C 0.6371(6) 0.6353(4) 0.7997(2) 0.0298(9) Uiso 1.000000
C53 C 0.5326(5) 0.7052(3) 0.49224(19) 0.0243(8) Uiso 1.000000
C54 C 0.6054(5) 0.5123(4) 0.6961(2) 0.0274(9) Uiso 1.000000
C1 C 0.7265(6) 0.8209(4) 0.9877(2) 0.0320(9) Uiso 1.000000
C2 C 0.2463(5) 0.4521(3) 0.85635(19) 0.0238(8) Uiso 1.000000
C3 C 0.3702(5) 0.7290(4) 0.4688(2) 0.0263(8) Uiso 1.000000
C4 C 0.7574(6) 0.8843(4) 0.9467(2) 0.0351(10) Uiso 1.000000
C5 C 0.3918(6) 1.1274(4) 0.6742(2) 0.0301(9) Uiso 1.000000
C6 C 0.2263(7) 1.1467(5) 0.6376(3) 0.0423(11) Uiso 1.000000
C7 C 0.1417(6) 0.8611(4) 0.4615(2) 0.0311(9) Uiso 1.000000
C8 C 0.7388(6) 0.3604(4) 0.9272(2) 0.0387(11) Uiso 1.000000
C9 C 0.4504(6) 0.3141(4) 0.8558(2) 0.0324(9) Uiso 1.000000
C10 C 0.8728(7) 0.7750(5) 1.0211(3) 0.0466(12) Uiso 1.000000

loop_
_geom_angle_atom_site_label_1
_geom_angle_atom_site_label_2
_geom_angle_atom_site_label_3
_geom_angle
O8 S1 O5 120.33(17)
N16 S1 O5 106.00(16)
N16 S1 O8 106.68(17)
C34 S1 O5 108.94(17)
C34 S1 O8 109.53(18)
C34 S1 N16 104.10(17)
O14 S2 O1aa 120.57(18)
N15 S2 O1aa 106.00(18)
N15 S2 O14 106.56(18)
C2 S2 O1aa 108.29(19)
C2 S2 O14 109.52(19)
C2 S2 N15 104.73(18)
O13 S3 O6 121.40(19)
O18 S3 O6 108.34(17)
O18 S3 O13 102.39(17)
C29 S3 O6 109.33(18)
C29 S3 O13 110.95(18)
C29 S3 O18 102.52(17)
O12 S4 O0aa 121.37(18)
O19 S4 O0aa 107.71(17)
O19 S4 O12 102.54(17)
C21 S4 O0aa 109.42(18)
C21 S4 O12 111.24(19)
C21 S4 O19 102.60(17)
C31 N15 S2 122.3(3)
C37 N15 S2 124.8(3)
C37 N15 C31 110.6(3)
C27 N16 S1 125.1(3)
C39 N16 S1 120.9(3)
C39 N16 C27 110.2(3)
C42 C17 C21 118.9(4)
C33 O18 S3 115.6(2)
C41 O19 S4 116.1(3)
C29 C20 C28 117.7(4)
C17 C21 S4 119.7(3)
C49 C21 S4 118.8(3)
C49 C21 C17 121.4(4)
C52 C22 C26 117.8(4)
C38 C23 C35 117.9(4)
C35 C24 C31 109.4(3)
C47 C24 C31 127.5(4)
C47 C24 C35 123.1(4)
C45 C25 C34 118.7(4)
C27 C26 C22 130.9(4)
C36 C26 C22 120.3(4)
C36 C26 C27 108.8(3)
C26 C27 N16 105.5(3)
C33 C27 N16 125.3(3)
C33 C27 C26 129.1(4)
C5 C28 C20 121.5(4)
C20 C29 S3 118.9(3)
C44 C29 S3 118.6(3)
C44 C29 C20 122.4(4)
C2 C30 C32 119.3(4)
N15 C31 O2aa 126.2(4)
C24 C31 O2aa 128.6(4)
C24 C31 N15 105.2(3)
C51 C32 C30 121.0(4)
C27 C33 O18 117.1(3)
C25 C34 S1 119.2(3)
C53 C34 S1 119.2(3)
C53 C34 C25 121.6(4)
C24 C35 C23 119.5(4)
C37 C35 C23 131.4(3)
C37 C35 C24 109.1(3)
C39 C36 C26 109.6(3)
C54 C36 C26 122.7(4)
C54 C36 C39 127.6(4)
C35 C37 N15 105.7(3)
C41 C37 N15 124.7(4)
C41 C37 C35 129.4(4)
C43 C38 C23 121.7(4)
N16 C39 O11 125.1(4)
C36 C39 O11 129.5(4)
C36 C39 N16 105.4(3)
C3 C40 C45 118.6(4)
C7 C40 C45 120.9(4)
C7 C40 C3 120.5(4)
C37 C41 O19 118.3(4)
C1 C42 C17 120.8(4)
C47 C43 C38 120.2(4)
C46 C44 C29 118.8(4)
C40 C45 C25 121.2(4)
C5 C46 C44 120.8(4)
C43 C47 C24 117.7(4)
C54 C48 C52 120.2(4)
C4 C49 C21 118.4(4)
C9 C50 C2 119.1(4)
C8 C51 C32 119.9(4)
C9 C51 C32 119.0(4)
C9 C51 C8 121.0(4)
C48 C52 C22 121.8(4)
C3 C53 C34 118.5(4)
C48 C54 C36 117.2(4)
C4 C1 C42 118.7(4)
C10 C1 C42 120.1(4)
C10 C1 C4 121.1(4)
C30 C2 S2 119.1(3)
C50 C2 S2 120.0(3)
C50 C2 C30 120.8(4)
C53 C3 C40 121.3(4)
C1 C4 C49 121.6(4)
C46 C5 C28 118.7(4)
C6 C5 C28 121.3(4)
C6 C5 C46 120.0(4)
C51 C9 C50 120.8(4)

loop_
_geom_bond_atom_site_label_1
_geom_bond_atom_site_label_2
_geom_bond_distance
S1 O5 1.431(3)
S1 O8 1.422(3)
S1 N16 1.685(3)
S1 C34 1.752(4)
S2 O1aa 1.433(3)
S2 O14 1.424(3)
S2 N15 1.689(3)
S2 C2 1.753(4)
S3 O6 1.427(3)
S3 O13 1.425(3)
S3 O18 1.615(3)
S3 C29 1.757(4)
S4 O0aa 1.429(3)
S4 O12 1.417(3)
S4 O19 1.629(3)
S4 C21 1.744(4)
O2aa C31 1.202(5)
O11 C39 1.207(5)
N15 C31 1.439(5)
N15 C37 1.441(5)
N16 C27 1.446(5)
N16 C39 1.429(5)
C17 C21 1.392(6)
C17 C42 1.397(6)
O18 C33 1.395(5)
O19 C41 1.391(5)
C20 C28 1.393(6)
C20 C29 1.388(6)
C21 C49 1.400(6)
C22 C26 1.396(6)
C22 C52 1.387(6)
C23 C35 1.400(5)
C23 C38 1.396(6)
C24 C31 1.470(5)
C24 C35 1.398(5)
C24 C47 1.381(6)
C25 C34 1.396(6)
C25 C45 1.390(6)
C26 C27 1.466(5)
C26 C36 1.392(5)
C27 C33 1.332(5)
C28 C5 1.401(6)
C29 C44 1.393(6)
C30 C32 1.392(6)
C30 C2 1.400(6)
C32 C51 1.399(6)
C34 C53 1.399(6)
C35 C37 1.463(5)
C36 C39 1.469(5)
C36 C54 1.386(6)
C37 C41 1.325(6)
C38 C43 1.407(6)
C40 C45 1.404(6)
C40 C3 1.402(6)
C40 C7 1.498(6)
C42 C1 1.400(6)
C43 C47 1.392(6)
C44 C46 1.382(6)
C46 C5 1.400(6)
C48 C52 1.410(6)
C48 C54 1.400(6)
C49 C4 1.389(6)
C50 C2 1.398(6)
C50 C9 1.401(6)
C51 C8 1.512(6)
C51 C9 1.402(6)
C53 C3 1.390(6)
C1 C4 1.395(7)
C1 C10 1.509(7)
C5 C6 1.510(7)
